data_2013596
loop_
_publ_author_name
'Lalancette, Roger A.'
'Thompson, Hugh W.'

_publ_section_title
;
 (+-)-2-Oxocyclohexanepropionic acid: dual conformational selection and
 hydrogen bonding in a \d-keto acid, and a two-phase technique for
 crystallizing acids by contact with aqueous solutions of their salts
;
_journal_issue 11
_journal_name_full 'Acta Crystallographica Section C'
_journal_page_first o638
_journal_page_last o640
_journal_paper_doi 10.1107/S0108270103020638
_journal_volume 59
_journal_year 2003
_chemical_formula_iupac 'C9 H14 O3'
_chemical_formula_moiety 'C9 H14 O3'
_chemical_formula_sum 'C9 H14 O3'
_chemical_formula_weight 170.20
_chemical_melting_point 340
_chemical_name_systematic
;
(+-)-2-Oxocyclohexanepropionic acid
;
_space_group_IT_number 2
_symmetry_cell_setting triclinic
_symmetry_space_group_name_Hall '-P 1'
_symmetry_space_group_name_H-M 'P -1'
_atom_sites_solution_hydrogens geom
_atom_sites_solution_primary direct
_atom_sites_solution_secondary difmap
_audit_creation_method SHELXL97
_cell_angle_alpha 63.198(11)
_cell_angle_beta 86.956(12)
_cell_angle_gamma 85.297(14)
_cell_formula_units_Z 4
_cell_length_a 5.4302(9)
_cell_length_b 13.370(2)
_cell_length_c 14.075(2)
_cell_measurement_reflns_used 34
_cell_measurement_temperature 296(2)
_cell_measurement_theta_max 10.5
_cell_measurement_theta_min 3.2
_cell_volume 908.9(3)
_computing_cell_refinement XSCANS
_computing_data_collection 'XSCANS (Siemens,1996)'
_computing_data_reduction XSCANS
_computing_molecular_graphics 'SHELXP97 in SHELXTL'
_computing_publication_material 'SHELXL97 in SHELXTL'
_computing_structure_refinement 'SHELXL97 in SHELXTL'
_computing_structure_solution 'SHELXS97 in SHELXTL (Sheldrick, 1997)'
_diffrn_ambient_temperature 296(2)
_diffrn_measured_fraction_theta_full 0.966
_diffrn_measured_fraction_theta_max 0.966
_diffrn_measurement_device_type 'Siemens P4'
_diffrn_measurement_method 2\q/\q
_diffrn_radiation_monochromator graphite
_diffrn_radiation_source 'fine-focus sealed tube'
_diffrn_radiation_type MoK\a
_diffrn_radiation_wavelength 0.71073
_diffrn_reflns_av_R_equivalents 0.025
_diffrn_reflns_av_sigmaI/netI 0.045
_diffrn_reflns_limit_h_max 6
_diffrn_reflns_limit_h_min -1
_diffrn_reflns_limit_k_max 14
_diffrn_reflns_limit_k_min -14
_diffrn_reflns_limit_l_max 16
_diffrn_reflns_limit_l_min -16
_diffrn_reflns_number 4166
_diffrn_reflns_theta_full 25.00
_diffrn_reflns_theta_max 25.00
_diffrn_reflns_theta_min 1.62
_diffrn_standards_decay_% 'variation <1.5'
_diffrn_standards_interval_count 97
_diffrn_standards_number 3
_exptl_absorpt_coefficient_mu 0.092
_exptl_absorpt_correction_T_max 0.99
_exptl_absorpt_correction_T_min 0.96
_exptl_absorpt_correction_type numerical
_exptl_absorpt_process_details '(SHELXTL; Sheldrick, 1997)'
_exptl_crystal_colour colourless
_exptl_crystal_density_diffrn 1.244
_exptl_crystal_density_meas ?
_exptl_crystal_density_method 'not measured'
_exptl_crystal_description parallelepiped
_exptl_crystal_F_000 368
_exptl_crystal_size_max 0.28
_exptl_crystal_size_mid 0.26
_exptl_crystal_size_min 0.08
_refine_diff_density_max 0.18
_refine_diff_density_min -0.14
_refine_ls_extinction_coef 0.011(3)
_refine_ls_extinction_expression Fc^*^=kFc[1+0.001xFc^2^\l^3^/sin(2\q)]^-1/4^
_refine_ls_extinction_method 'SHELXTL (Sheldrick, 1997)'
_refine_ls_goodness_of_fit_ref 1.02
_refine_ls_hydrogen_treatment mixed
_refine_ls_matrix_type full
_refine_ls_number_parameters 224
_refine_ls_number_reflns 3104
_refine_ls_number_restraints 0
_refine_ls_restrained_S_all 1.02
_refine_ls_R_factor_all 0.089
_refine_ls_R_factor_gt 0.052
_refine_ls_shift/su_max 0.00
_refine_ls_shift/su_mean 0.00
_refine_ls_structure_factor_coef Fsqd
_refine_ls_weighting_details 'calc w = 1/[\s^2^(Fo^2^)+(0.0651P)^2^+0.1786P] where P=(Fo^2^+2Fc^2^)/3'
_refine_ls_weighting_scheme calc
_refine_ls_wR_factor_gt 0.126
_refine_ls_wR_factor_ref 0.145
_reflns_number_gt 1995
_reflns_number_total 3104
_reflns_threshold_expression I>2\s(I)
_cod_data_source_file fr1439.cif
_cod_data_source_block I
_cod_depositor_comments
;
The following automatic conversions were performed:

'_exptl_crystal_density_meas' value 'not measured' was changed to '?'
- the value is perceived as not measured.

Automatic conversion script
Id: cif_fix_values 3008 2015-01-20 13:52:24Z robertas 
;
_cod_database_code 2013596
_cod_database_fobs_code 2013596

loop_
_symmetry_equiv_pos_as_xyz
'x, y, z'
'-x, -y, -z'

loop_
_atom_site_label
_atom_site_fract_x
_atom_site_fract_y
_atom_site_fract_z
_atom_site_U_iso_or_equiv
_atom_site_adp_type
_atom_site_calc_flag
_atom_site_refinement_flags
_atom_site_occupancy
_atom_site_disorder_assembly
_atom_site_disorder_group
_atom_site_type_symbol
O1 0.8828(4) 0.80009(16) 0.32560(14) 0.0780(6) Uani d . 1 . . O
O2 0.4124(3) 0.75344(15) 0.64924(12) 0.0673(5) Uani d . 1 . . O
O3 0.0485(3) 0.84440(16) 0.63834(13) 0.0711(6) Uani d . 1 . . O
H3 0.058(6) 0.804(3) 0.712(3) 0.107 Uiso d . 1 . . H
C1 0.4925(4) 0.90145(17) 0.30748(15) 0.0438(5) Uani d . 1 . . C
H1A 0.3579 0.8674 0.2912 0.053 Uiso calc R 1 . . H
C2 0.7290(4) 0.86570(18) 0.26606(17) 0.0462(5) Uani d . 1 . . C
C3 0.7621(5) 0.9146(2) 0.14770(18) 0.0556(6) Uani d . 1 . . C
H3A 0.6528 0.8802 0.1204 0.067 Uiso calc R 1 . . H
H3B 0.9307 0.8972 0.1308 0.067 Uiso calc R 1 . . H
C4 0.7079(5) 1.0411(2) 0.09318(19) 0.0607(7) Uani d . 1 . . C
H4A 0.8346 1.0768 0.1108 0.073 Uiso calc R 1 . . H
H4B 0.7121 1.0678 0.0166 0.073 Uiso calc R 1 . . H
C5 0.4588(5) 1.0732(2) 0.12712(18) 0.0636(7) Uani d . 1 . . C
H5A 0.3309 1.0430 0.1040 0.076 Uiso calc R 1 . . H
H5B 0.4316 1.1544 0.0934 0.076 Uiso calc R 1 . . H
C6 0.4416(5) 1.02891(19) 0.24714(18) 0.0612(7) Uani d . 1 . . C
H6A 0.2775 1.0489 0.2666 0.073 Uiso calc R 1 . . H
H6B 0.5594 1.0651 0.2689 0.073 Uiso calc R 1 . . H
C7 0.4951(4) 0.8554(2) 0.42799(16) 0.0526(6) Uani d . 1 . . C
H7A 0.5358 0.7751 0.4591 0.063 Uiso calc R 1 . . H
H7B 0.6249 0.8890 0.4463 0.063 Uiso calc R 1 . . H
C8 0.2537(5) 0.8764(2) 0.47725(16) 0.0552(6) Uani d . 1 . . C
H8A 0.2232 0.9566 0.4530 0.066 Uiso calc R 1 . . H
H8B 0.1206 0.8510 0.4520 0.066 Uiso calc R 1 . . H
C9 0.2484(4) 0.81942(18) 0.59577(17) 0.0472(6) Uani d . 1 . . C
O1' 0.3831(4) 0.71644(16) 1.16463(14) 0.0787(6) Uani d . 1 . . O
O2' 0.0516(3) 0.73510(15) 0.85152(12) 0.0667(5) Uani d . 1 . . O
O3' 0.4159(4) 0.64440(16) 0.86021(14) 0.0740(6) Uani d . 1 . . O
H3' 0.407(6) 0.680(3) 0.791(3) 0.111 Uiso d . 1 . . H
C1' 0.0352(4) 0.60626(18) 1.19631(16) 0.0457(5) Uani d . 1 . . C
H1' -0.1126 0.6359 1.2207 0.055 Uiso calc R 1 . . H
C2' 0.2536(5) 0.64662(19) 1.22873(18) 0.0500(6) Uani d . 1 . . C
C3' 0.2999(5) 0.5968(2) 1.34611(18) 0.0613(7) Uani d . 1 . . C
H3'A 0.1767 0.6291 1.3785 0.074 Uiso calc R 1 . . H
H3'B 0.4608 0.6164 1.3566 0.074 Uiso calc R 1 . . H
C4' 0.2911(5) 0.4703(2) 1.40131(19) 0.0647(7) Uani d . 1 . . C
H4'A 0.4334 0.4369 1.3789 0.078 Uiso calc R 1 . . H
H4'B 0.2999 0.4436 1.4776 0.078 Uiso calc R 1 . . H
C5' 0.0579(5) 0.4334(2) 1.37627(18) 0.0651(7) Uani d . 1 . . C
H5'A -0.0842 0.4609 1.4045 0.078 Uiso calc R 1 . . H
H5'B 0.0616 0.3520 1.4102 0.078 Uiso calc R 1 . . H
C6' 0.0330(5) 0.4780(2) 1.25673(18) 0.0597(7) Uani d . 1 . . C
H6'A -0.1203 0.4550 1.2427 0.072 Uiso calc R 1 . . H
H6'B 0.1679 0.4448 1.2302 0.072 Uiso calc R 1 . . H
C7' 0.0124(4) 0.6533(2) 1.07583(16) 0.0506(6) Uani d . 1 . . C
H7'A -0.1436 0.6331 1.0610 0.061 Uiso calc R 1 . . H
H7'B 0.0084 0.7345 1.0443 0.061 Uiso calc R 1 . . H
C8' 0.2197(5) 0.6122(2) 1.02246(17) 0.0567(6) Uani d . 1 . . C
H8'A 0.3767 0.6221 1.0459 0.068 Uiso calc R 1 . . H
H8'B 0.2083 0.5324 1.0462 0.068 Uiso calc R 1 . . H
C9' 0.2182(5) 0.67012(19) 0.90399(17) 0.0482(6) Uani d . 1 . . C

loop_
_atom_site_aniso_label
_atom_site_aniso_U_11
_atom_site_aniso_U_22
_atom_site_aniso_U_33
_atom_site_aniso_U_12
_atom_site_aniso_U_13
_atom_site_aniso_U_23
O1 0.0686(13) 0.0888(13) 0.0634(12) 0.0325(11) -0.0051(10) -0.0282(10)
O2 0.0695(12) 0.0788(12) 0.0407(9) 0.0210(10) 0.0023(9) -0.0201(9)
O3 0.0707(12) 0.0845(13) 0.0400(9) 0.0241(10) 0.0079(9) -0.0177(9)
C1 0.0431(13) 0.0450(12) 0.0386(12) 0.0011(10) 0.0030(9) -0.0157(10)
C2 0.0480(14) 0.0428(12) 0.0477(13) 0.0010(11) 0.0025(11) -0.0211(10)
C3 0.0539(15) 0.0618(15) 0.0522(14) -0.0068(12) 0.0131(11) -0.0275(12)
C4 0.0653(17) 0.0591(15) 0.0468(14) -0.0100(13) 0.0095(12) -0.0144(11)
C5 0.0749(18) 0.0543(15) 0.0431(13) 0.0056(13) 0.0029(12) -0.0076(11)
C6 0.0746(18) 0.0520(14) 0.0490(14) 0.0123(13) 0.0065(12) -0.0190(11)
C7 0.0541(15) 0.0576(14) 0.0390(12) 0.0079(11) 0.0012(11) -0.0173(11)
C8 0.0606(16) 0.0576(14) 0.0389(13) 0.0045(12) 0.0039(11) -0.0158(11)
C9 0.0522(15) 0.0476(13) 0.0397(12) 0.0025(11) 0.0032(11) -0.0191(10)
O1' 0.0883(15) 0.0729(12) 0.0675(12) -0.0388(11) 0.0052(10) -0.0202(10)
O2' 0.0676(12) 0.0827(12) 0.0390(9) 0.0180(10) -0.0021(8) -0.0214(9)
O3' 0.0741(13) 0.0884(14) 0.0439(10) 0.0263(10) 0.0034(9) -0.0216(9)
C1' 0.0416(13) 0.0528(13) 0.0385(12) -0.0012(10) 0.0017(9) -0.0173(10)
C2' 0.0545(14) 0.0452(13) 0.0491(13) -0.0025(11) -0.0006(11) -0.0202(11)
C3' 0.0721(18) 0.0596(15) 0.0558(15) -0.0004(13) -0.0163(13) -0.0280(12)
C4' 0.0811(19) 0.0559(15) 0.0500(14) 0.0069(14) -0.0139(13) -0.0181(12)
C5' 0.0833(19) 0.0581(15) 0.0424(13) -0.0203(14) 0.0025(13) -0.0103(11)
C6' 0.0733(18) 0.0565(15) 0.0467(13) -0.0203(13) -0.0011(12) -0.0183(11)
C7' 0.0462(14) 0.0615(15) 0.0386(12) 0.0023(11) -0.0034(10) -0.0184(11)
C8' 0.0613(16) 0.0608(15) 0.0413(13) 0.0081(12) -0.0034(11) -0.0186(11)
C9' 0.0563(15) 0.0462(13) 0.0405(12) 0.0016(11) -0.0010(11) -0.0187(10)

loop_
_atom_type_symbol
_atom_type_description
_atom_type_scat_dispersion_real
_atom_type_scat_dispersion_imag
_atom_type_scat_source
C C 0.0033 0.0016 'International Tables Vol C Tables 4.2.6.8 and 6.1.1.4'
H H 0.0000 0.0000 'International Tables Vol C Tables 4.2.6.8 and 6.1.1.4'
O O 0.0106 0.0060 'International Tables Vol C Tables 4.2.6.8 and 6.1.1.4'

loop_
_geom_angle_atom_site_label_1
_geom_angle_atom_site_label_2
_geom_angle_atom_site_label_3
_geom_angle
_geom_angle_publ_flag
C9 O3 H3 109(2) ?
C2 C1 C7 111.15(18) ?
C2 C1 C6 110.16(18) ?
C7 C1 C6 114.43(18) ?
C2 C1 H1A 106.9 ?
C7 C1 H1A 106.9 ?
C6 C1 H1A 106.9 ?
O1 C2 C3 121.6(2) ?
O1 C2 C1 121.7(2) ?
C3 C2 C1 116.74(19) ?
C2 C3 C4 112.31(19) ?
C2 C3 H3A 109.1 ?
C4 C3 H3A 109.1 ?
C2 C3 H3B 109.1 ?
C4 C3 H3B 109.1 ?
H3A C3 H3B 107.9 ?
C5 C4 C3 111.13(19) ?
C5 C4 H4A 109.4 ?
C3 C4 H4A 109.4 ?
C5 C4 H4B 109.4 ?
C3 C4 H4B 109.4 ?
H4A C4 H4B 108.0 ?
C4 C5 C6 111.0(2) ?
C4 C5 H5A 109.4 ?
C6 C5 H5A 109.4 ?
C4 C5 H5B 109.4 ?
C6 C5 H5B 109.4 ?
H5A C5 H5B 108.0 ?
C5 C6 C1 113.17(19) ?
C5 C6 H6A 108.9 ?
C1 C6 H6A 108.9 ?
C5 C6 H6B 108.9 ?
C1 C6 H6B 108.9 ?
H6A C6 H6B 107.8 ?
C8 C7 C1 114.50(18) ?
C8 C7 H7A 108.6 ?
C1 C7 H7A 108.6 ?
C8 C7 H7B 108.6 ?
C1 C7 H7B 108.6 ?
H7A C7 H7B 107.6 ?
C9 C8 C7 114.00(19) ?
C9 C8 H8A 108.8 ?
C7 C8 H8A 108.8 ?
C9 C8 H8B 108.8 ?
C7 C8 H8B 108.8 ?
H8A C8 H8B 107.6 ?
O2 C9 O3 122.3(2) ?
O2 C9 C8 123.6(2) y
O3 C9 C8 114.1(2) y
C9' O3' H3' 110(2) ?
C2' C1' C7' 113.41(19) ?
C2' C1' C6' 110.46(19) ?
C7' C1' C6' 114.02(19) ?
C2' C1' H1' 106.1 ?
C7' C1' H1' 106.1 ?
C6' C1' H1' 106.1 ?
O1' C2' C3' 121.1(2) ?
O1' C2' C1' 122.4(2) ?
C3' C2' C1' 116.4(2) ?
C2' C3' C4' 112.7(2) ?
C2' C3' H3'A 109.0 ?
C4' C3' H3'A 109.0 ?
C2' C3' H3'B 109.0 ?
C4' C3' H3'B 109.0 ?
H3'A C3' H3'B 107.8 ?
C5' C4' C3' 111.6(2) ?
C5' C4' H4'A 109.3 ?
C3' C4' H4'A 109.3 ?
C5' C4' H4'B 109.3 ?
C3' C4' H4'B 109.3 ?
H4'A C4' H4'B 108.0 ?
C4' C5' C6' 110.6(2) ?
C4' C5' H5'A 109.5 ?
C6' C5' H5'A 109.5 ?
C4' C5' H5'B 109.5 ?
C6' C5' H5'B 109.5 ?
H5'A C5' H5'B 108.1 ?
C5' C6' C1' 112.9(2) ?
C5' C6' H6'A 109.0 ?
C1' C6' H6'A 109.0 ?
C5' C6' H6'B 109.0 ?
C1' C6' H6'B 109.0 ?
H6'A C6' H6'B 107.8 ?
C8' C7' C1' 114.50(18) ?
C8' C7' H7'A 108.6 ?
C1' C7' H7'A 108.6 ?
C8' C7' H7'B 108.6 ?
C1' C7' H7'B 108.6 ?
H7'A C7' H7'B 107.6 ?
C9' C8' C7' 114.56(19) ?
C9' C8' H8'A 108.6 ?
C7' C8' H8'A 108.6 ?
C9' C8' H8'B 108.6 ?
C7' C8' H8'B 108.6 ?
H8'A C8' H8'B 107.6 ?
O2' C9' O3' 122.4(2) ?
O2' C9' C8' 124.4(2) y
O3' C9' C8' 113.3(2) y

loop_
_geom_bond_atom_site_label_1
_geom_bond_atom_site_label_2
_geom_bond_site_symmetry_2
_geom_bond_distance
_geom_bond_publ_flag
O1 C2 . 1.209(3) ?
O2 C9 . 1.217(3) y
O3 C9 . 1.304(3) y
O3 H3 . 0.94(3) ?
C1 C2 . 1.513(3) ?
C1 C7 . 1.522(3) ?
C1 C6 . 1.531(3) ?
C1 H1A . 0.9800 ?
C2 C3 . 1.497(3) ?
C3 C4 . 1.519(3) ?
C3 H3A . 0.9700 ?
C3 H3B . 0.9700 ?
C4 C5 . 1.505(3) ?
C4 H4A . 0.9700 ?
C4 H4B . 0.9700 ?
C5 C6 . 1.518(3) ?
C5 H5A . 0.9700 ?
C5 H5B . 0.9700 ?
C6 H6A . 0.9700 ?
C6 H6B . 0.9700 ?
C7 C8 . 1.515(3) ?
C7 H7A . 0.9700 ?
C7 H7B . 0.9700 ?
C8 C9 . 1.489(3) ?
C8 H8A . 0.9700 ?
C8 H8B . 0.9700 ?
O1' C2' . 1.208(3) ?
O2' C9' . 1.218(3) y
O3' C9' . 1.308(3) y
O3' H3' . 0.87(3) ?
C1' C2' . 1.514(3) ?
C1' C7' . 1.528(3) ?
C1' C6' . 1.534(3) ?
C1' H1' . 0.9800 ?
C2' C3' . 1.503(3) ?
C3' C4' . 1.513(3) ?
C3' H3'A . 0.9700 ?
C3' H3'B . 0.9700 ?
C4' C5' . 1.509(4) ?
C4' H4'A . 0.9700 ?
C4' H4'B . 0.9700 ?
C5' C6' . 1.520(3) ?
C5' H5'A . 0.9700 ?
C5' H5'B . 0.9700 ?
C6' H6'A . 0.9700 ?
C6' H6'B . 0.9700 ?
C7' C8' . 1.521(3) ?
C7' H7'A . 0.9700 ?
C7' H7'B . 0.9700 ?
C8' C9' . 1.489(3) ?
C8' H8'A . 0.9700 ?
C8' H8'B . 0.9700 ?

loop_
_geom_torsion_atom_site_label_1
_geom_torsion_atom_site_label_2
_geom_torsion_atom_site_label_3
_geom_torsion_atom_site_label_4
_geom_torsion
C7 C1 C2 O1 6.6(3)
C6 C1 C2 O1 134.5(2)
C7 C1 C2 C3 -174.0(2)
C6 C1 C2 C3 -46.1(3)
O1 C2 C3 C4 -132.4(3)
C1 C2 C3 C4 48.2(3)
C2 C3 C4 C5 -52.2(3)
C3 C4 C5 C6 56.9(3)
C4 C5 C6 C1 -56.8(3)
C2 C1 C6 C5 49.7(3)
C7 C1 C6 C5 175.8(2)
C2 C1 C7 C8 -173.52(19)
C6 C1 C7 C8 60.9(3)
C1 C7 C8 C9 173.0(2)
C7 C8 C9 O2 -6.5(4)
C7 C8 C9 O3 174.9(2)
C7' C1' C2' O1' 5.8(3)
C6' C1' C2' O1' 135.3(2)
C7' C1' C2' C3' -175.29(19)
C6' C1' C2' C3' -45.9(3)
O1' C2' C3' C4' -134.0(3)
C1' C2' C3' C4' 47.1(3)
C2' C3' C4' C5' -51.4(3)
C3' C4' C5' C6' 56.6(3)
C4' C5' C6' C1' -57.1(3)
C2' C1' C6' C5' 50.5(3)
C7' C1' C6' C5' 179.6(2)
C2' C1' C7' C8' 66.8(3)
C6' C1' C7' C8' -60.8(3)
C1' C7' C8' C9' -171.6(2)
C7' C8' C9' O2' -8.9(4)
C7' C8' C9' O3' 171.2(2)

loop_
_cod_related_entry_id
_cod_related_entry_database
_cod_related_entry_code
1 ChemSpider 88849
